data_1514022
loop_
_publ_author_name
'Ya-Jiun Shiao'
'Pei-Chen Chiang'
'Annamalai Senthilvelan'
'Ming-Tsung Tsai'
'Gene-Hsiang Lee'
'Wen-Sheng Chung'

_publ_section_title
;
 Capping the upper and lower rims of calix[4]arenes by aryl dinitrile
 oxide reactions
;
_journal_issue 47
_journal_name_full 'Tetrahedron Letters'
_journal_page_first 8383
_journal_page_last 8386
_journal_paper_doi 10.1016/j.tetlet.2006.09.070
_journal_volume 47
_journal_year 2006
_chemical_formula_sum 'C40.5 H40 N2 O7.5'
_chemical_formula_weight 674.74
_chemical_name_systematic
; 
 ? 
;
_space_group_IT_number 15
_symmetry_cell_setting monoclinic
_symmetry_space_group_name_Hall '-C 2yc'
_symmetry_space_group_name_H-M 'C 1 2/c 1'
_atom_sites_solution_hydrogens geom
_atom_sites_solution_primary direct
_atom_sites_solution_secondary difmap
_audit_creation_method SHELXL-97
_cell_angle_alpha 90.00
_cell_angle_beta 91.2989(4)
_cell_angle_gamma 90.00
_cell_formula_units_Z 8
_cell_length_a 35.5191(3)
_cell_length_b 9.6250(1)
_cell_length_c 19.8381(2)
_cell_measurement_reflns_used all
_cell_measurement_temperature 150(1)
_cell_measurement_theta_max 27.50
_cell_measurement_theta_min 2.05
_cell_volume 6780.34(11)
_computing_cell_refinement DENZO-SMN
_computing_data_collection 'NONIUS COLLECT'
_computing_data_reduction DENZO-SMN
_computing_molecular_graphics SHELXTL
_computing_publication_material SHELXTL
_computing_structure_refinement 'SHELXL-97 (Sheldrick, 1997)'
_computing_structure_solution 'SHELXS-97 (Sheldrick, 1990)'
_diffrn_ambient_temperature 150(1)
_diffrn_measured_fraction_theta_full 0.999
_diffrn_measured_fraction_theta_max 0.999
_diffrn_measurement_device_type 'NONIUS KappaCCD'
_diffrn_measurement_method '\w scans'
_diffrn_radiation_monochromator graphite
_diffrn_radiation_source 'fine-focus sealed tube'
_diffrn_radiation_type MoK\a
_diffrn_radiation_wavelength 0.71073
_diffrn_reflns_av_R_equivalents 0.0626
_diffrn_reflns_av_sigmaI/netI 0.0346
_diffrn_reflns_limit_h_max 46
_diffrn_reflns_limit_h_min -46
_diffrn_reflns_limit_k_max 12
_diffrn_reflns_limit_k_min -12
_diffrn_reflns_limit_l_max 25
_diffrn_reflns_limit_l_min -25
_diffrn_reflns_number 55371
_diffrn_reflns_theta_full 27.50
_diffrn_reflns_theta_max 27.50
_diffrn_reflns_theta_min 2.05
_exptl_absorpt_coefficient_mu 0.091
_exptl_absorpt_correction_T_max 0.989
_exptl_absorpt_correction_T_min 0.917
_exptl_absorpt_correction_type multi-scan
_exptl_crystal_colour 'light brown'
_exptl_crystal_density_diffrn 1.322
_exptl_crystal_density_method 'not measured'
_exptl_crystal_description plate
_exptl_crystal_F_000 2856
_exptl_crystal_size_max 0.48
_exptl_crystal_size_mid 0.28
_exptl_crystal_size_min 0.20
_refine_diff_density_max 0.559
_refine_diff_density_min -0.911
_refine_diff_density_rms 0.090
_refine_ls_extinction_coef 0.0040(6)
_refine_ls_extinction_expression Fc^*^=kFc[1+0.001xFc^2^\l^3^/sin(2\q)]^-1/4^
_refine_ls_extinction_method SHELXL
_refine_ls_goodness_of_fit_ref 1.086
_refine_ls_hydrogen_treatment mixed
_refine_ls_matrix_type full
_refine_ls_number_parameters 464
_refine_ls_number_reflns 7786
_refine_ls_number_restraints 0
_refine_ls_restrained_S_all 1.086
_refine_ls_R_factor_all 0.0977
_refine_ls_R_factor_gt 0.0696
_refine_ls_shift/su_max 0.007
_refine_ls_shift/su_mean 0.000
_refine_ls_structure_factor_coef Fsqd
_refine_ls_weighting_details 'calc w=1/[\s^2^(Fo^2^)+(0.1367P)^2^+4.8359P] where P=(Fo^2^+2Fc^2^)/3'
_refine_ls_weighting_scheme calc
_refine_ls_wR_factor_gt 0.2036
_refine_ls_wR_factor_ref 0.2351
_reflns_number_gt 5479
_reflns_number_total 7786
_reflns_threshold_expression >2sigma(I)
_cod_data_source_file 2006-8383.cif
_cod_data_source_block ic9823
_cod_depositor_comments
;
The following automatic conversions were performed:

'_symmetry_cell_setting' value 'Monoclinic' changed to 'monoclinic'
according to the built-in table from CIF Core dictionary named
'cif_core.dic' version 2.4.1 from 2010-06-29.

Automatic conversion script
Id: cif_fix_values 2281 2013-09-26 08:29:07Z andrius 
;
_cod_original_sg_symbol_H-M C2/c
_cod_original_formula_sum 'C40.50 H40 N2 O7.50'
_cod_database_code 1514022

loop_
_symmetry_equiv_pos_as_xyz
'x, y, z'
'-x, y, -z+1/2'
'x+1/2, y+1/2, z'
'-x+1/2, y+1/2, -z+1/2'
'-x, -y, -z'
'x, -y, z-1/2'
'-x+1/2, -y+1/2, -z'
'x+1/2, -y+1/2, z-1/2'

loop_
_atom_site_label
_atom_site_type_symbol
_atom_site_fract_x
_atom_site_fract_y
_atom_site_fract_z
_atom_site_U_iso_or_equiv
_atom_site_adp_type
_atom_site_occupancy
_atom_site_symmetry_multiplicity
_atom_site_calc_flag
_atom_site_refinement_flags
O1 O -0.25771(5) -0.4978(2) 0.00991(9) 0.0505(5) Uani 1 1 d .
O2 O -0.16692(5) -0.80397(19) 0.26502(9) 0.0438(4) Uani 1 1 d .
H2 H -0.1555(11) -0.765(4) 0.2879(19) 0.066 Uiso 1 1 d .
O3 O -0.11664(5) -0.6402(2) 0.32826(9) 0.0473(5) Uani 1 1 d .
H3 H -0.1308(12) -0.687(4) 0.319(2) 0.071 Uiso 1 1 d .
O4 O -0.05796(6) -0.7448(2) 0.25299(11) 0.0587(5) Uani 1 1 d .
H4 H -0.0750(12) -0.724(4) 0.281(2) 0.088 Uiso 1 1 d .
O5 O -0.11303(6) -0.9050(2) 0.18751(10) 0.0511(5) Uani 1 1 d .
H5 H -0.0959(12) -0.883(4) 0.203(2) 0.077 Uiso 1 1 d .
O6 O 0.01018(6) -0.2198(3) 0.08061(12) 0.0662(6) Uani 1 1 d .
H6 H 0.0282(12) -0.122(5) 0.065(2) 0.099 Uiso 1 1 d .
N1 N -0.21927(6) -0.4788(2) -0.00114(10) 0.0458(5) Uani 1 1 d .
H1A H -0.2062 -0.5249 -0.0309 0.055 Uiso 1 1 calc R
N2 N -0.02578(6) -0.2072(3) 0.05342(13) 0.0577(6) Uani 1 1 d .
H2D H -0.0331 -0.1383 0.0271 0.069 Uiso 1 1 calc R
C1 C -0.20588(7) -0.3840(3) 0.03844(12) 0.0412(5) Uani 1 1 d .
C2 C -0.23414(7) -0.3225(3) 0.08382(13) 0.0471(6) Uani 1 1 d .
H2B H -0.2389 -0.2235 0.0731 0.056 Uiso 1 1 calc R
H2C H -0.2262 -0.3312 0.1318 0.056 Uiso 1 1 calc R
C3 C -0.26901(7) -0.4137(3) 0.06703(12) 0.0432(6) Uani 1 1 d .
H3B H -0.2903 -0.3520 0.0523 0.052 Uiso 1 1 calc R
C4 C -0.28225(7) -0.5076(3) 0.12379(12) 0.0424(5) Uani 1 1 d .
H4B H -0.2956 -0.4499 0.1570 0.051 Uiso 1 1 calc R
H4C H -0.3007 -0.5750 0.1047 0.051 Uiso 1 1 calc R
C5 C -0.25147(6) -0.5871(2) 0.16032(11) 0.0351(5) Uani 1 1 d .
C6 C -0.23545(6) -0.7064(2) 0.13285(11) 0.0371(5) Uani 1 1 d .
H6A H -0.2441 -0.7382 0.0899 0.045 Uiso 1 1 calc R
C7 C -0.20711(6) -0.7798(2) 0.16714(11) 0.0361(5) Uani 1 1 d .
C8 C -0.19479(6) -0.7310(2) 0.22990(11) 0.0349(5) Uani 1 1 d .
C9 C -0.21006(6) -0.6129(2) 0.25926(11) 0.0357(5) Uani 1 1 d .
C10 C -0.23846(6) -0.5438(2) 0.22364(11) 0.0360(5) Uani 1 1 d .
H10A H -0.2495 -0.4638 0.2432 0.043 Uiso 1 1 calc R
C11 C -0.19527(7) -0.5571(3) 0.32654(11) 0.0399(5) Uani 1 1 d .
H11A H -0.2159 -0.5087 0.3497 0.048 Uiso 1 1 calc R
H11B H -0.1870 -0.6359 0.3553 0.048 Uiso 1 1 calc R
C12 C -0.16266(6) -0.4576(3) 0.31832(11) 0.0382(5) Uani 1 1 d .
C13 C -0.16970(7) -0.3169(3) 0.30754(12) 0.0446(6) Uani 1 1 d .
H13A H -0.1950 -0.2849 0.3057 0.053 Uiso 1 1 calc R
C14 C -0.14069(8) -0.2224(3) 0.29942(14) 0.0521(7) Uani 1 1 d .
H14A H -0.1461 -0.1268 0.2922 0.062 Uiso 1 1 calc R
C15 C -0.10370(8) -0.2689(3) 0.30192(14) 0.0532(7) Uani 1 1 d .
H15A H -0.0838 -0.2041 0.2970 0.064 Uiso 1 1 calc R
C16 C -0.09533(7) -0.4088(3) 0.31145(12) 0.0458(6) Uani 1 1 d .
C17 C -0.12517(6) -0.5014(3) 0.31915(11) 0.0385(5) Uani 1 1 d .
C18 C -0.05530(7) -0.4619(3) 0.30649(13) 0.0524(7) Uani 1 1 d .
H18A H -0.0518 -0.5444 0.3358 0.063 Uiso 1 1 calc R
H18B H -0.0374 -0.3892 0.3221 0.063 Uiso 1 1 calc R
C19 C -0.04726(6) -0.5006(3) 0.23386(13) 0.0453(6) Uani 1 1 d .
C20 C -0.04245(7) -0.3955(3) 0.18788(14) 0.0474(6) Uani 1 1 d .
H20A H -0.0414 -0.3020 0.2032 0.057 Uiso 1 1 calc R
C21 C -0.03901(6) -0.4229(3) 0.11917(13) 0.0462(6) Uani 1 1 d .
C22 C -0.03810(7) -0.5603(3) 0.09768(13) 0.0458(6) Uani 1 1 d .
H22A H -0.0338 -0.5799 0.0515 0.055 Uiso 1 1 calc R
C23 C -0.04326(6) -0.6688(3) 0.14209(13) 0.0442(6) Uani 1 1 d .
C24 C -0.04901(7) -0.6370(3) 0.21004(13) 0.0455(6) Uani 1 1 d .
C25 C -0.04879(7) -0.8155(3) 0.11331(16) 0.0536(7) Uani 1 1 d .
H25A H -0.0298 -0.8337 0.0786 0.064 Uiso 1 1 calc R
H25B H -0.0454 -0.8850 0.1497 0.064 Uiso 1 1 calc R
C26 C -0.08799(7) -0.8285(3) 0.08227(14) 0.0476(6) Uani 1 1 d .
C27 C -0.09493(8) -0.7927(3) 0.01499(15) 0.0573(7) Uani 1 1 d .
H27A H -0.0744 -0.7680 -0.0124 0.069 Uiso 1 1 calc R
C28 C -0.13080(9) -0.7923(4) -0.01270(14) 0.0614(8) Uani 1 1 d .
H28A H -0.1349 -0.7669 -0.0586 0.074 Uiso 1 1 calc R
C29 C -0.16103(8) -0.8293(3) 0.02675(14) 0.0524(7) Uani 1 1 d .
H29A H -0.1858 -0.8276 0.0079 0.063 Uiso 1 1 calc R
C30 C -0.15527(7) -0.8688(2) 0.09387(13) 0.0441(6) Uani 1 1 d .
C31 C -0.11874(7) -0.8663(2) 0.12059(13) 0.0438(6) Uani 1 1 d .
C32 C -0.18909(7) -0.9066(2) 0.13516(13) 0.0437(6) Uani 1 1 d .
H32A H -0.1812 -0.9724 0.1711 0.052 Uiso 1 1 calc R
H32B H -0.2080 -0.9539 0.1058 0.052 Uiso 1 1 calc R
C33 C -0.04728(7) -0.3076(3) 0.07095(14) 0.0486(6) Uani 1 1 d .
C34 C -0.08794(7) -0.3048(3) 0.04982(14) 0.0482(6) Uani 1 1 d .
C35 C -0.10275(8) -0.3981(4) 0.00340(13) 0.0579(7) Uani 1 1 d .
H35A H -0.0863 -0.4486 -0.0247 0.069 Uiso 1 1 calc R
C36 C -0.14088(8) -0.4191(3) -0.00279(13) 0.0525(7) Uani 1 1 d .
H36A H -0.1505 -0.4827 -0.0355 0.063 Uiso 1 1 calc R
C37 C -0.16559(7) -0.3486(3) 0.03818(13) 0.0421(6) Uani 1 1 d .
C38 C -0.15095(8) -0.2500(3) 0.08216(19) 0.0619(8) Uani 1 1 d .
H38A H -0.1675 -0.1966 0.1087 0.074 Uiso 1 1 calc R
C39 C -0.11251(8) -0.2278(3) 0.0882(2) 0.0646(9) Uani 1 1 d .
H39A H -0.1030 -0.1598 0.1188 0.077 Uiso 1 1 calc R
O7 O -0.03923(7) -0.0293(2) -0.05741(13) 0.0696(6) Uani 1 1 d .
H7 H -0.0367 -0.0755 -0.0217 0.104 Uiso 1 1 calc R
C40 C -0.07079(17) -0.0785(5) -0.0946(2) 0.1052(17) Uani 1 1 d .
H40A H -0.0685 -0.1791 -0.1011 0.158 Uiso 1 1 calc R
H40B H -0.0720 -0.0324 -0.1387 0.158 Uiso 1 1 calc R
H40C H -0.0938 -0.0582 -0.0700 0.158 Uiso 1 1 calc R
O8 O 0.0000 0.0390(8) -0.2500 0.158 Uiso 1 2 d S
C41 C 0.0240(5) 0.0808(17) -0.2840(8) 0.158 Uiso 0.50 1 d P
H41A H 0.0203 0.0459 -0.3301 0.158 Uiso 0.50 1 calc PR
H41B H 0.0485 0.0489 -0.2661 0.158 Uiso 0.50 1 calc PR
H41C H 0.0235 0.1826 -0.2844 0.158 Uiso 0.50 1 calc PR

loop_
_atom_site_aniso_label
_atom_site_aniso_U_11
_atom_site_aniso_U_22
_atom_site_aniso_U_33
_atom_site_aniso_U_23
_atom_site_aniso_U_13
_atom_site_aniso_U_12
O1 0.0451(10) 0.0669(12) 0.0393(9) -0.0030(8) -0.0011(7) -0.0085(8)
O2 0.0483(10) 0.0426(10) 0.0405(10) 0.0089(7) -0.0008(7) 0.0006(7)
O3 0.0461(10) 0.0575(12) 0.0380(9) 0.0067(8) -0.0042(7) 0.0043(8)
O4 0.0541(12) 0.0668(13) 0.0553(12) 0.0121(10) 0.0056(9) 0.0137(10)
O5 0.0526(11) 0.0439(10) 0.0570(12) 0.0057(9) 0.0025(9) 0.0071(8)
O6 0.0447(11) 0.0734(14) 0.0804(15) 0.0100(12) -0.0025(10) -0.0100(10)
N1 0.0436(11) 0.0556(13) 0.0381(11) 0.0033(9) -0.0012(8) -0.0029(9)
N2 0.0425(12) 0.0670(16) 0.0637(15) 0.0018(12) 0.0022(10) -0.0091(11)
C1 0.0409(12) 0.0427(13) 0.0397(12) 0.0119(10) -0.0066(9) 0.0000(10)
C2 0.0504(14) 0.0487(14) 0.0419(13) 0.0044(11) -0.0049(11) 0.0034(11)
C3 0.0371(12) 0.0510(14) 0.0412(13) 0.0027(11) -0.0035(9) 0.0049(10)
C4 0.0346(12) 0.0528(14) 0.0398(12) -0.0025(11) 0.0002(9) 0.0002(10)
C5 0.0315(11) 0.0416(12) 0.0324(11) -0.0001(9) 0.0049(8) -0.0035(9)
C6 0.0376(11) 0.0420(12) 0.0319(11) -0.0031(9) 0.0040(9) -0.0090(9)
C7 0.0391(11) 0.0317(11) 0.0378(12) -0.0021(9) 0.0078(9) -0.0067(9)
C8 0.0363(11) 0.0352(11) 0.0335(11) 0.0062(9) 0.0053(8) -0.0026(9)
C9 0.0371(11) 0.0421(12) 0.0280(10) 0.0006(9) 0.0067(8) -0.0037(9)
C10 0.0335(11) 0.0383(11) 0.0363(11) -0.0034(9) 0.0065(9) -0.0004(9)
C11 0.0387(12) 0.0522(14) 0.0289(11) -0.0026(10) 0.0040(9) -0.0017(10)
C12 0.0381(12) 0.0523(14) 0.0244(10) -0.0066(9) 0.0024(8) -0.0004(10)
C13 0.0430(13) 0.0523(14) 0.0386(12) -0.0097(11) 0.0056(10) 0.0050(11)
C14 0.0576(16) 0.0469(14) 0.0521(15) -0.0092(12) 0.0109(12) -0.0026(12)
C15 0.0502(15) 0.0584(16) 0.0515(15) -0.0174(13) 0.0111(12) -0.0115(12)
C16 0.0413(13) 0.0642(17) 0.0319(11) -0.0100(11) -0.0015(9) -0.0026(11)
C17 0.0387(12) 0.0525(14) 0.0243(10) -0.0016(9) -0.0009(8) 0.0030(10)
C18 0.0368(13) 0.0771(19) 0.0433(14) -0.0104(13) -0.0027(10) -0.0031(12)
C19 0.0282(11) 0.0648(16) 0.0427(13) -0.0064(12) -0.0034(9) 0.0000(10)
C20 0.0307(11) 0.0583(15) 0.0533(15) -0.0102(12) 0.0007(10) -0.0076(11)
C21 0.0265(11) 0.0613(16) 0.0507(14) 0.0002(12) -0.0004(9) -0.0063(10)
C22 0.0298(11) 0.0636(16) 0.0440(13) -0.0044(12) 0.0023(9) -0.0002(10)
C23 0.0269(11) 0.0549(15) 0.0507(14) -0.0044(12) 0.0020(10) 0.0060(10)
C24 0.0296(11) 0.0587(16) 0.0482(14) 0.0009(12) -0.0008(9) 0.0062(10)
C25 0.0408(13) 0.0555(16) 0.0651(17) -0.0094(13) 0.0121(12) 0.0105(11)
C26 0.0440(13) 0.0451(14) 0.0538(15) -0.0137(11) 0.0080(11) 0.0064(10)
C27 0.0516(15) 0.0726(19) 0.0482(15) -0.0203(14) 0.0152(12) -0.0061(13)
C28 0.0594(17) 0.087(2) 0.0379(14) -0.0158(14) 0.0080(12) -0.0110(15)
C29 0.0488(14) 0.0647(17) 0.0438(14) -0.0188(12) 0.0054(11) -0.0052(12)
C30 0.0493(14) 0.0344(12) 0.0491(14) -0.0122(10) 0.0099(11) -0.0001(10)
C31 0.0501(14) 0.0315(12) 0.0499(14) -0.0067(10) 0.0060(11) 0.0057(10)
C32 0.0490(14) 0.0320(11) 0.0503(14) -0.0080(10) 0.0065(11) -0.0055(10)
C33 0.0385(13) 0.0558(15) 0.0516(15) 0.0025(12) 0.0062(11) -0.0107(11)
C34 0.0436(13) 0.0482(14) 0.0527(15) 0.0142(12) 0.0007(11) -0.0070(11)
C35 0.0462(15) 0.091(2) 0.0370(13) -0.0041(14) 0.0028(11) -0.0036(14)
C36 0.0484(15) 0.0753(19) 0.0334(12) -0.0013(12) -0.0052(10) -0.0056(13)
C37 0.0417(12) 0.0388(12) 0.0455(13) 0.0121(10) -0.0058(10) -0.0013(10)
C38 0.0442(14) 0.0404(14) 0.101(2) -0.0179(15) -0.0036(15) 0.0043(11)
C39 0.0497(16) 0.0368(14) 0.107(3) -0.0145(15) -0.0104(16) -0.0027(12)
O7 0.0672(14) 0.0536(13) 0.0886(17) 0.0064(11) 0.0140(12) -0.0093(10)
C40 0.172(5) 0.080(3) 0.062(2) 0.009(2) -0.029(3) -0.049(3)

loop_
_atom_type_symbol
_atom_type_description
_atom_type_scat_dispersion_real
_atom_type_scat_dispersion_imag
_atom_type_scat_source
C C 0.0033 0.0016 'International Tables Vol C Tables 4.2.6.8 and 6.1.1.4'
H H 0.0000 0.0000 'International Tables Vol C Tables 4.2.6.8 and 6.1.1.4'
N N 0.0061 0.0033 'International Tables Vol C Tables 4.2.6.8 and 6.1.1.4'
O O 0.0106 0.0060 'International Tables Vol C Tables 4.2.6.8 and 6.1.1.4'

loop_
_geom_angle_atom_site_label_1
_geom_angle_atom_site_label_2
_geom_angle_atom_site_label_3
_geom_angle
_geom_angle_site_symmetry_1
N1 O1 C3 109.64(18) .
C1 N1 O1 110.2(2) .
C33 N2 O6 112.2(3) .
N1 C1 C37 120.5(2) .
N1 C1 C2 114.0(2) .
C37 C1 C2 125.4(2) .
C1 C2 C3 101.1(2) .
O1 C3 C4 109.9(2) .
O1 C3 C2 104.43(19) .
C4 C3 C2 115.8(2) .
C5 C4 C3 115.04(19) .
C10 C5 C6 117.9(2) .
C10 C5 C4 120.3(2) .
C6 C5 C4 121.8(2) .
C7 C6 C5 121.4(2) .
C8 C7 C6 118.3(2) .
C8 C7 C32 121.1(2) .
C6 C7 C32 120.5(2) .
O2 C8 C7 119.0(2) .
O2 C8 C9 118.9(2) .
C7 C8 C9 122.1(2) .
C10 C9 C8 117.6(2) .
C10 C9 C11 120.7(2) .
C8 C9 C11 121.7(2) .
C9 C10 C5 122.6(2) .
C12 C11 C9 112.24(18) .
C13 C12 C17 117.6(2) .
C13 C12 C11 119.8(2) .
C17 C12 C11 122.6(2) .
C14 C13 C12 121.6(2) .
C13 C14 C15 119.4(3) .
C14 C15 C16 121.1(3) .
C15 C16 C17 118.2(2) .
C15 C16 C18 121.0(3) .
C17 C16 C18 120.5(3) .
O3 C17 C16 117.8(2) .
O3 C17 C12 120.0(2) .
C16 C17 C12 122.1(2) .
C16 C18 C19 109.9(2) .
C20 C19 C24 118.2(2) .
C20 C19 C18 118.5(3) .
C24 C19 C18 122.9(3) .
C19 C20 C21 121.6(3) .
C22 C21 C20 118.8(3) .
C22 C21 C33 121.1(2) .
C20 C21 C33 117.8(3) .
C23 C22 C21 121.3(2) .
C22 C23 C24 118.2(2) .
C22 C23 C25 118.5(2) .
C24 C23 C25 122.6(3) .
O4 C24 C19 120.4(2) .
O4 C24 C23 117.9(2) .
C19 C24 C23 121.6(3) .
C26 C25 C23 109.6(2) .
C31 C26 C27 117.6(2) .
C31 C26 C25 121.6(3) .
C27 C26 C25 120.6(2) .
C28 C27 C26 121.6(3) .
C27 C28 C29 119.7(3) .
C28 C29 C30 120.6(3) .
C31 C30 C29 118.3(2) .
C31 C30 C32 122.9(2) .
C29 C30 C32 118.8(2) .
O5 C31 C30 118.3(2) .
O5 C31 C26 119.5(2) .
C30 C31 C26 122.2(3) .
C30 C32 C7 112.25(19) .
N2 C33 C21 128.7(2) .
N2 C33 C34 119.1(3) .
C21 C33 C34 111.6(2) .
C35 C34 C39 118.6(3) .
C35 C34 C33 121.7(3) .
C39 C34 C33 118.2(3) .
C36 C35 C34 121.0(3) .
C35 C36 C37 120.8(3) .
C38 C37 C36 118.2(2) .
C38 C37 C1 120.6(3) .
C36 C37 C1 121.1(2) .
C37 C38 C39 121.1(3) .
C38 C39 C34 120.1(3) .
C41 O8 C41 139.8(19) 2_554

loop_
_geom_bond_atom_site_label_1
_geom_bond_atom_site_label_2
_geom_bond_distance
_geom_bond_site_symmetry_2
O1 N1 1.400(3) .
O1 C3 1.456(3) .
O2 C8 1.388(3) .
O3 C17 1.381(3) .
O4 C24 1.385(3) .
O5 C31 1.389(3) .
O6 N2 1.381(3) .
N1 C1 1.287(3) .
N2 C33 1.284(4) .
C1 C37 1.471(3) .
C1 C2 1.486(4) .
C2 C3 1.548(4) .
C3 C4 1.527(4) .
C4 C5 1.506(3) .
C5 C10 1.392(3) .
C5 C6 1.398(3) .
C6 C7 1.394(3) .
C7 C8 1.392(3) .
C7 C32 1.523(3) .
C8 C9 1.393(3) .
C9 C10 1.388(3) .
C9 C11 1.521(3) .
C11 C12 1.515(3) .
C12 C13 1.393(4) .
C12 C17 1.396(3) .
C13 C14 1.386(4) .
C14 C15 1.388(4) .
C15 C16 1.391(4) .
C16 C17 1.396(4) .
C16 C18 1.516(4) .
C18 C19 1.521(4) .
C19 C20 1.376(4) .
C19 C24 1.396(4) .
C20 C21 1.396(4) .
C21 C22 1.390(4) .
C21 C33 1.490(4) .
C22 C23 1.381(4) .
C23 C24 1.402(4) .
C23 C25 1.534(4) .
C25 C26 1.515(4) .
C26 C31 1.393(4) .
C26 C27 1.395(4) .
C27 C28 1.376(4) .
C28 C29 1.389(4) .
C29 C30 1.395(4) .
C30 C31 1.391(4) .
C30 C32 1.514(4) .
C33 C34 1.495(4) .
C34 C35 1.382(4) .
C34 C39 1.386(4) .
C35 C36 1.372(4) .
C36 C37 1.387(4) .
C37 C38 1.383(4) .
C38 C39 1.385(4) .
O7 C40 1.410(5) .
O8 C41 1.172(15) 2_554
O8 C41 1.172(15) .
